data_7008381
loop_
_publ_author_name
'Novio, Fernando'
'Mas-Ballest\'e, Rub\'en'
'Gallardo, Iluminada'
'Gonz\'alez-Duarte, Pilar'
'Lled\'os, Agust\'i'
'Vila, Neus'

_publ_section_title
;
 Influence of the terminal ligands on the redox properties of the
 {Pt2(mu-S)2} core in [Pt2(Ph2X(CH2)2XPh2)2(mu-S)2] (X = P or As)
 complexes and on their reactivity towards metal centres, protic acids
 and organic electrophiles.
;
_journal_issue 16
_journal_name_full 'Dalton transactions (Cambridge, England : 2003)'
_journal_page_first 2742
_journal_page_last 2753
_journal_paper_doi 10.1039/b502196k
_journal_year 2005
_chemical_compound_source 'synthesis as described'
_chemical_formula_moiety 'C27 H26 As2 Pt S2, 0.5(C2 H3 N)'
_chemical_formula_sum 'C28 H27.5 As2 N0.5 Pt S2'
_chemical_formula_weight 780.06
_chemical_name_common
;
(1,2-bis(diphenylarsino)ethane)-(methanedithiolato)-platinum
acetonitrile solvate
;
_chemical_name_systematic
;
(1,2-bis(diphenylarsino)ethane)-(methanedithiolato)-platinum acetonitrile
solvate
;
_space_group_IT_number 14
_symmetry_cell_setting monoclinic
_symmetry_Int_Tables_number 14
_symmetry_space_group_name_Hall '-P 2yn'
_symmetry_space_group_name_H-M 'P 1 21/n 1'
_atom_sites_solution_hydrogens geom
_atom_sites_solution_primary direct
_atom_sites_solution_secondary difmap
_audit_conform_dict_location ftp://ftp.iucr.org/pub/cif_core.dic
_audit_conform_dict_name cif_core.dic
_audit_conform_dict_version 2.2
_audit_creation_date 2003-07-28T11:17:18-00:00
_audit_creation_method 'WinGX routine CIF_UPDATE'
_cell_angle_alpha 90
_cell_angle_beta 100.732(2)
_cell_angle_gamma 90
_cell_formula_units_Z 2
_cell_length_a 9.2640(12)
_cell_length_b 26.988(4)
_cell_length_c 12.1334(16)
_cell_measurement_reflns_used 1958
_cell_measurement_temperature 293(2)
_cell_measurement_theta_max 26.43
_cell_measurement_theta_min 2.36
_cell_measurement_wavelength 0.7107
_cell_volume 2980.5(7)
_computing_cell_refinement "'BRUKER Smart"
_computing_data_collection "'BRUKER Smart"
_computing_data_reduction "'BRUKER SAINT"
_computing_molecular_graphics 'Ortep-3 for Windows (Farrugia, 1997)'
_computing_publication_material 'WinGX publication routines (Farrugia, 1999)'
_computing_structure_refinement 'SHELXL-97 (Sheldrick, 1997)'
_computing_structure_solution 'DIRDIF99 (Beurskens et al., 1999)'
_diffrn_ambient_temperature 293(2)
_diffrn_measured_fraction_theta_full 0.996
_diffrn_measured_fraction_theta_max 0.996
_diffrn_measurement_device_type 'Smart-CCD-1000 BRUKER'
_diffrn_measurement_method 'omega scans'
_diffrn_radiation_monochromator graphite
_diffrn_radiation_probe x-ray
_diffrn_radiation_source 'fine-focus sealed tube'
_diffrn_radiation_type MoK\a
_diffrn_radiation_wavelength 0.71073
_diffrn_reflns_av_R_equivalents 0.0394
_diffrn_reflns_av_unetI/netI 0.0339
_diffrn_reflns_limit_h_max 11
_diffrn_reflns_limit_h_min -11
_diffrn_reflns_limit_k_max 33
_diffrn_reflns_limit_k_min 0
_diffrn_reflns_limit_l_max 15
_diffrn_reflns_limit_l_min 0
_diffrn_reflns_number 25326
_diffrn_reflns_theta_full 26.46
_diffrn_reflns_theta_max 26.46
_diffrn_reflns_theta_min 1.51
_exptl_absorpt_coefficient_mu 7.066
_exptl_absorpt_correction_T_max 0.529
_exptl_absorpt_correction_T_min 0.057
_exptl_absorpt_correction_type multi-scan
_exptl_absorpt_process_details 'SADABS - Bruker Nonius'
_exptl_crystal_colour yellow
_exptl_crystal_density_diffrn 1.738
_exptl_crystal_density_method 'not measured'
_exptl_crystal_description prism
_exptl_crystal_F_000 1500
_exptl_crystal_size_max 0.40
_exptl_crystal_size_mid 0.13
_exptl_crystal_size_min 0.09
_refine_diff_density_max 2.315
_refine_diff_density_min -2.101
_refine_diff_density_rms 0.215
_refine_ls_extinction_method none
_refine_ls_goodness_of_fit_ref 1.235
_refine_ls_hydrogen_treatment constr
_refine_ls_matrix_type full
_refine_ls_number_parameters 302
_refine_ls_number_reflns 6132
_refine_ls_number_restraints 0
_refine_ls_restrained_S_all 1.235
_refine_ls_R_factor_all 0.0641
_refine_ls_R_factor_gt 0.0473
_refine_ls_shift/su_max 0.000
_refine_ls_shift/su_mean 0.000
_refine_ls_structure_factor_coef Fsqd
_refine_ls_weighting_details 'calc w=1/[\s^2^(Fo^2^)+(0.0499P)^2^+17.2882P] where P=(Fo^2^+2Fc^2^)/3'
_refine_ls_weighting_scheme calc
_refine_ls_wR_factor_gt 0.1249
_refine_ls_wR_factor_ref 0.1386
_reflns_number_gt 4994
_reflns_number_total 6132
_reflns_threshold_expression >2sigma(I)
_cod_data_source_file b502196k.txt
_cod_data_source_block ub01fb1n
_cod_original_sg_symbol_H-M 'P 21/n'
_cod_original_formula_sum 'C28 H27.5 As2 N0.5 Pt1 S2'
_cod_database_code 7008381

loop_
_symmetry_equiv_pos_as_xyz
'x, y, z'
'-x+1/2, y+1/2, -z+1/2'
'-x, -y, -z'
'x-1/2, -y-1/2, z-1/2'

loop_
_atom_site_label
_atom_site_type_symbol
_atom_site_fract_x
_atom_site_fract_y
_atom_site_fract_z
_atom_site_U_iso_or_equiv
_atom_site_adp_type
_atom_site_occupancy
_atom_site_symmetry_multiplicity
_atom_site_calc_flag
_atom_site_refinement_flags
_atom_site_disorder_assembly
_atom_site_disorder_group
Pt1 Pt 0.12628(4) 0.152317(12) 0.35585(3) 0.03968(12) Uani 1 1 d . . .
As2 As 0.11396(10) 0.23412(3) 0.42557(8) 0.0408(2) Uani 1 1 d . . .
As3 As 0.31170(10) 0.13976(3) 0.51610(8) 0.0442(2) Uani 1 1 d . . .
S4 S -0.0472(3) 0.15805(10) 0.1935(2) 0.0534(6) Uani 1 1 d . . .
S5 S 0.1381(4) 0.07410(11) 0.2847(3) 0.0779(9) Uani 1 1 d . . .
C6 C 0.3687(11) 0.2047(4) 0.5837(9) 0.052(2) Uani 1 1 d . . .
H6A H 0.4162 0.2006 0.6614 0.063 Uiso 1 1 calc R . .
H6B H 0.4373 0.2208 0.5439 0.063 Uiso 1 1 calc R . .
C7 C 0.2328(11) 0.2358(4) 0.5766(8) 0.051(2) Uani 1 1 d . . .
H7A H 0.2605 0.2697 0.5966 0.062 Uiso 1 1 calc R . .
H7B H 0.1750 0.2235 0.6298 0.062 Uiso 1 1 calc R . .
C8 C 0.2023(10) 0.2848(3) 0.3448(7) 0.043(2) Uani 1 1 d . . .
C9 C 0.2410(11) 0.2723(4) 0.2455(9) 0.057(2) Uani 1 1 d . . .
H9 H 0.2256 0.2402 0.2182 0.069 Uiso 1 1 calc R . .
C10 C 0.3027(13) 0.3071(5) 0.1851(10) 0.071(3) Uani 1 1 d . . .
H10 H 0.3272 0.2984 0.1167 0.085 Uiso 1 1 calc R . .
C11 C 0.3280(15) 0.3539(5) 0.2251(12) 0.079(4) Uani 1 1 d . . .
H11 H 0.3717 0.3770 0.1850 0.095 Uiso 1 1 calc R . .
C12 C 0.2895(16) 0.3668(5) 0.3236(12) 0.081(4) Uani 1 1 d . . .
H12 H 0.3064 0.3990 0.3499 0.097 Uiso 1 1 calc R . .
C13 C 0.2245(14) 0.3325(4) 0.3869(10) 0.069(3) Uani 1 1 d . . .
H13 H 0.1975 0.3415 0.4543 0.083 Uiso 1 1 calc R . .
C14 C -0.0706(10) 0.2640(4) 0.4448(8) 0.047(2) Uani 1 1 d . . .
C15 C -0.1975(11) 0.2489(5) 0.3759(9) 0.060(3) Uani 1 1 d . . .
H15 H -0.1944 0.2247 0.3220 0.072 Uiso 1 1 calc R . .
C16 C -0.3316(13) 0.2703(6) 0.3870(11) 0.079(4) Uani 1 1 d . . .
H16 H -0.4175 0.2606 0.3394 0.095 Uiso 1 1 calc R . .
C17 C -0.3369(15) 0.3051(6) 0.4670(13) 0.086(4) Uani 1 1 d . . .
H17 H -0.4266 0.3189 0.4743 0.103 Uiso 1 1 calc R . .
C18 C -0.2112(17) 0.3199(5) 0.5368(13) 0.085(4) Uani 1 1 d . . .
H18 H -0.2159 0.3434 0.5922 0.102 Uiso 1 1 calc R . .
C19 C -0.0760(13) 0.3000(4) 0.5254(10) 0.067(3) Uani 1 1 d . . .
H19 H 0.0099 0.3107 0.5715 0.081 Uiso 1 1 calc R . .
C20 C 0.4932(10) 0.1095(4) 0.4938(9) 0.054(2) Uani 1 1 d . . .
C21 C 0.5645(17) 0.1312(6) 0.4139(14) 0.098(5) Uani 1 1 d . . .
H21 H 0.5252 0.1589 0.3737 0.118 Uiso 1 1 calc R . .
C22 C 0.6966(18) 0.1101(7) 0.3958(17) 0.113(6) Uani 1 1 d . . .
H22 H 0.7503 0.1252 0.3476 0.136 Uiso 1 1 calc R . .
C23 C 0.7461(16) 0.0669(7) 0.4496(17) 0.108(6) Uani 1 1 d . . .
H23 H 0.8296 0.0516 0.4333 0.130 Uiso 1 1 calc R . .
C24 C 0.6743(16) 0.0461(6) 0.5266(15) 0.101(5) Uani 1 1 d . . .
H24 H 0.7122 0.0180 0.5660 0.121 Uiso 1 1 calc R . .
C25 C 0.5468(13) 0.0666(5) 0.5456(11) 0.075(3) Uani 1 1 d . . .
H25 H 0.4953 0.0512 0.5949 0.090 Uiso 1 1 calc R . .
C26 C 0.2534(11) 0.1022(3) 0.6356(9) 0.051(2) Uani 1 1 d . . .
C27 C 0.1420(12) 0.0687(4) 0.6107(10) 0.063(3) Uani 1 1 d . . .
H27 H 0.0954 0.0646 0.5365 0.076 Uiso 1 1 calc R . .
C28 C 0.0966(15) 0.0405(5) 0.6936(13) 0.080(4) Uani 1 1 d . . .
H28 H 0.0234 0.0168 0.6742 0.096 Uiso 1 1 calc R . .
C29 C 0.1572(19) 0.0474(5) 0.8006(14) 0.093(5) Uani 1 1 d . . .
H29 H 0.1237 0.0293 0.8561 0.112 Uiso 1 1 calc R . .
C30 C 0.269(2) 0.0808(6) 0.8296(11) 0.116(6) Uani 1 1 d . . .
H30 H 0.3097 0.0855 0.9048 0.139 Uiso 1 1 calc R . .
C31 C 0.3220(18) 0.1084(5) 0.7465(11) 0.087(4) Uani 1 1 d . . .
H31 H 0.4008 0.1300 0.7657 0.105 Uiso 1 1 calc R . .
C32 C -0.019(2) 0.0915(6) 0.1580(13) 0.120(6) Uani 1 1 d . . .
H32A H 0.0124 0.0882 0.0866 0.144 Uiso 1 1 calc R . .
H32B H -0.1071 0.0719 0.1575 0.144 Uiso 1 1 calc R . .
N40 N 0.472(3) 0.0215(10) 0.186(2) 0.105(8) Uiso 0.50 1 d P . .
C41 C 0.521(4) 0.0461(13) 0.124(3) 0.106(10) Uiso 0.50 1 d P . .
C42 C 0.588(4) 0.0630(14) 0.063(3) 0.123(12) Uiso 0.50 1 d P . .
H42A H 0.6366 0.0371 0.0299 0.184 Uiso 0.50 1 calc PR . .
H42B H 0.6591 0.0856 0.1022 0.184 Uiso 0.50 1 calc PR . .
H42C H 0.5226 0.0805 0.0048 0.184 Uiso 0.50 1 calc PR . .

loop_
_atom_site_aniso_label
_atom_site_aniso_U_11
_atom_site_aniso_U_22
_atom_site_aniso_U_33
_atom_site_aniso_U_23
_atom_site_aniso_U_13
_atom_site_aniso_U_12
Pt1 0.03691(19) 0.0397(2) 0.0419(2) 0.00078(14) 0.00595(13) -0.00213(13)
As2 0.0432(5) 0.0390(5) 0.0404(5) 0.0019(4) 0.0081(4) 0.0021(4)
As3 0.0366(4) 0.0416(5) 0.0514(6) 0.0023(4) 0.0008(4) -0.0016(4)
S4 0.0586(14) 0.0570(15) 0.0413(13) -0.0013(11) 0.0004(11) 0.0054(11)
S5 0.079(2) 0.0566(17) 0.096(2) -0.0308(16) 0.0123(17) -0.0049(15)
C6 0.052(6) 0.049(6) 0.053(6) 0.005(4) 0.000(4) -0.006(4)
C7 0.059(6) 0.055(6) 0.037(5) -0.003(4) 0.001(4) -0.003(5)
C8 0.044(5) 0.048(5) 0.038(5) 0.010(4) 0.014(4) 0.003(4)
C9 0.059(6) 0.055(6) 0.059(6) 0.005(5) 0.013(5) 0.002(5)
C10 0.074(8) 0.081(9) 0.067(7) 0.014(6) 0.033(6) 0.001(6)
C11 0.086(9) 0.066(8) 0.090(10) 0.027(7) 0.028(8) -0.010(6)
C12 0.108(10) 0.052(7) 0.081(9) 0.014(6) 0.013(8) -0.021(7)
C13 0.097(9) 0.049(6) 0.064(7) -0.005(5) 0.023(6) -0.007(6)
C14 0.049(5) 0.052(6) 0.044(5) 0.009(4) 0.018(4) 0.011(4)
C15 0.049(6) 0.079(7) 0.056(6) 0.007(5) 0.016(5) 0.011(5)
C16 0.054(6) 0.108(11) 0.078(9) 0.020(8) 0.020(6) 0.021(7)
C17 0.070(8) 0.102(11) 0.096(10) 0.028(9) 0.043(8) 0.038(8)
C18 0.104(11) 0.068(8) 0.101(10) 0.003(7) 0.062(9) 0.025(7)
C19 0.071(7) 0.067(7) 0.069(7) -0.005(6) 0.026(6) 0.011(6)
C20 0.036(5) 0.058(6) 0.066(7) -0.004(5) 0.005(4) -0.005(4)
C21 0.094(10) 0.092(10) 0.123(13) 0.009(9) 0.056(10) 0.011(8)
C22 0.086(10) 0.118(14) 0.152(16) -0.039(12) 0.064(11) -0.027(10)
C23 0.062(8) 0.101(12) 0.158(17) -0.047(12) 0.012(10) 0.014(8)
C24 0.065(8) 0.099(12) 0.134(14) 0.007(10) 0.008(9) 0.031(8)
C25 0.059(7) 0.072(8) 0.089(9) 0.004(7) 0.005(6) 0.016(6)
C26 0.053(5) 0.038(5) 0.059(6) 0.003(4) 0.005(5) 0.009(4)
C27 0.054(6) 0.065(7) 0.069(7) 0.006(6) 0.008(5) -0.003(5)
C28 0.087(9) 0.065(8) 0.096(10) 0.005(7) 0.038(8) -0.002(7)
C29 0.137(14) 0.064(9) 0.092(11) 0.021(8) 0.057(10) 0.017(9)
C30 0.21(2) 0.088(11) 0.043(7) 0.011(7) 0.016(10) 0.016(12)
C31 0.126(12) 0.063(8) 0.065(8) -0.001(6) -0.002(8) -0.012(8)
C32 0.185(18) 0.083(10) 0.080(10) 0.015(8) -0.008(11) -0.045(11)

loop_
_atom_type_symbol
_atom_type_description
_atom_type_scat_dispersion_real
_atom_type_scat_dispersion_imag
_atom_type_scat_source
C C 0.0033 0.0016 'International Tables Vol C Tables 4.2.6.8 and 6.1.1.4'
H H 0 0 'International Tables Vol C Tables 4.2.6.8 and 6.1.1.4'
As As 0.0499 2.0058 'International Tables Vol C Tables 4.2.6.8 and 6.1.1.4'
Pt Pt -1.7033 8.3905 'International Tables Vol C Tables 4.2.6.8 and 6.1.1.4'
S S 0.1246 0.1234 'International Tables Vol C Tables 4.2.6.8 and 6.1.1.4'
N N 0.0061 0.0033 'International Tables Vol C Tables 4.2.6.8 and 6.1.1.4'

loop_
_geom_angle_atom_site_label_1
_geom_angle_atom_site_label_2
_geom_angle_atom_site_label_3
_geom_angle
_geom_angle_site_symmetry_1
_geom_angle_site_symmetry_3
_geom_angle_publ_flag
S5 Pt1 S4 79.31(11) . . ?
S5 Pt1 As3 95.69(10) . . ?
S4 Pt1 As3 174.87(7) . . ?
S5 Pt1 As2 178.74(10) . . ?
S4 Pt1 As2 99.78(7) . . ?
As3 Pt1 As2 85.19(3) . . ?
C14 As2 C8 103.4(4) . . ?
C14 As2 C7 103.4(4) . . ?
C8 As2 C7 103.9(4) . . ?
C14 As2 Pt1 122.0(3) . . ?
C8 As2 Pt1 114.9(3) . . ?
C7 As2 Pt1 107.4(3) . . ?
C26 As3 C20 104.8(4) . . ?
C26 As3 C6 104.3(4) . . ?
C20 As3 C6 105.2(4) . . ?
C26 As3 Pt1 115.5(3) . . ?
C20 As3 Pt1 117.6(3) . . ?
C6 As3 Pt1 108.2(3) . . ?
C32 S4 Pt1 91.6(5) . . ?
C32 S5 Pt1 89.6(5) . . ?
C7 C6 As3 108.4(6) . . ?
C7 C6 H6A 110.0 . . ?
As3 C6 H6A 110.0 . . ?
C7 C6 H6B 110.0 . . ?
As3 C6 H6B 110.0 . . ?
H6A C6 H6B 108.4 . . ?
C6 C7 As2 111.1(7) . . ?
C6 C7 H7A 109.4 . . ?
As2 C7 H7A 109.4 . . ?
C6 C7 H7B 109.4 . . ?
As2 C7 H7B 109.4 . . ?
H7A C7 H7B 108.0 . . ?
C9 C8 C13 120.7(9) . . ?
C9 C8 As2 118.5(7) . . ?
C13 C8 As2 120.9(7) . . ?
C8 C9 C10 120.4(11) . . ?
C8 C9 H9 119.8 . . ?
C10 C9 H9 119.8 . . ?
C11 C10 C9 120.3(11) . . ?
C11 C10 H10 119.9 . . ?
C9 C10 H10 119.9 . . ?
C12 C11 C10 119.9(11) . . ?
C12 C11 H11 120.1 . . ?
C10 C11 H11 120.1 . . ?
C11 C12 C13 121.5(12) . . ?
C11 C12 H12 119.2 . . ?
C13 C12 H12 119.2 . . ?
C8 C13 C12 117.2(11) . . ?
C8 C13 H13 121.4 . . ?
C12 C13 H13 121.4 . . ?
C15 C14 C19 119.8(9) . . ?
C15 C14 As2 118.6(7) . . ?
C19 C14 As2 121.6(8) . . ?
C14 C15 C16 119.7(11) . . ?
C14 C15 H15 120.1 . . ?
C16 C15 H15 120.1 . . ?
C17 C16 C15 120.3(13) . . ?
C17 C16 H16 119.8 . . ?
C15 C16 H16 119.8 . . ?
C16 C17 C18 120.4(11) . . ?
C16 C17 H17 119.8 . . ?
C18 C17 H17 119.8 . . ?
C17 C18 C19 120.2(13) . . ?
C17 C18 H18 119.9 . . ?
C19 C18 H18 119.9 . . ?
C14 C19 C18 119.5(12) . . ?
C14 C19 H19 120.3 . . ?
C18 C19 H19 120.3 . . ?
C25 C20 C21 119.7(11) . . ?
C25 C20 As3 123.0(8) . . ?
C21 C20 As3 117.0(9) . . ?
C20 C21 C22 118.4(15) . . ?
C20 C21 H21 120.8 . . ?
C22 C21 H21 120.8 . . ?
C23 C22 C21 119.6(16) . . ?
C23 C22 H22 120.2 . . ?
C21 C22 H22 120.2 . . ?
C24 C23 C22 120.8(14) . . ?
C24 C23 H23 119.6 . . ?
C22 C23 H23 119.6 . . ?
C25 C24 C23 119.8(15) . . ?
C25 C24 H24 120.1 . . ?
C23 C24 H24 120.1 . . ?
C24 C25 C20 121.3(14) . . ?
C24 C25 H25 119.4 . . ?
C20 C25 H25 119.4 . . ?
C27 C26 C31 119.1(11) . . ?
C27 C26 As3 119.3(8) . . ?
C31 C26 As3 121.6(9) . . ?
C26 C27 C28 121.5(12) . . ?
C26 C27 H27 119.3 . . ?
C28 C27 H27 119.3 . . ?
C29 C28 C27 120.2(13) . . ?
C29 C28 H28 119.9 . . ?
C27 C28 H28 119.9 . . ?
C28 C29 C30 120.3(13) . . ?
C28 C29 H29 119.8 . . ?
C30 C29 H29 119.8 . . ?
C29 C30 C31 120.8(14) . . ?
C29 C30 H30 119.6 . . ?
C31 C30 H30 119.6 . . ?
C26 C31 C30 118.0(14) . . ?
C26 C31 H31 121.0 . . ?
C30 C31 H31 121.0 . . ?
S4 C32 S5 99.4(7) . . ?
S4 C32 H32A 111.9 . . ?
S5 C32 H32A 111.9 . . ?
S4 C32 H32B 111.9 . . ?
S5 C32 H32B 111.9 . . ?
H32A C32 H32B 109.6 . . ?
C42 C41 N40 167(5) . . ?
C41 C42 H42A 109.5 . . ?
C41 C42 H42B 109.5 . . ?
H42A C42 H42B 109.5 . . ?
C41 C42 H42C 109.5 . . ?
H42A C42 H42C 109.5 . . ?
H42B C42 H42C 109.5 . . ?

loop_
_geom_bond_atom_site_label_1
_geom_bond_atom_site_label_2
_geom_bond_distance
_geom_bond_site_symmetry_2
_geom_bond_publ_flag
Pt1 S5 2.291(3) . ?
Pt1 S4 2.304(2) . ?
Pt1 As3 2.3668(10) . ?
Pt1 As2 2.3746(10) . ?
As2 C14 1.943(9) . ?
As2 C8 1.949(8) . ?
As2 C7 1.955(9) . ?
As3 C26 1.927(10) . ?
As3 C20 1.933(10) . ?
As3 C6 1.966(10) . ?
S4 C32 1.875(17) . ?
S5 C32 1.969(17) . ?
C6 C7 1.502(13) . ?
C6 H6A 0.9700 . ?
C6 H6B 0.9700 . ?
C7 H7A 0.9700 . ?
C7 H7B 0.9700 . ?
C8 C9 1.362(13) . ?
C8 C13 1.388(14) . ?
C9 C10 1.378(14) . ?
C9 H9 0.9300 . ?
C10 C11 1.358(17) . ?
C10 H10 0.9300 . ?
C11 C12 1.355(18) . ?
C11 H11 0.9300 . ?
C12 C13 1.407(16) . ?
C12 H12 0.9300 . ?
C13 H13 0.9300 . ?
C14 C15 1.371(14) . ?
C14 C19 1.387(14) . ?
C15 C16 1.399(14) . ?
C15 H15 0.9300 . ?
C16 C17 1.358(19) . ?
C16 H16 0.9300 . ?
C17 C18 1.37(2) . ?
C17 H17 0.9300 . ?
C18 C19 1.393(16) . ?
C18 H18 0.9300 . ?
C19 H19 0.9300 . ?
C20 C25 1.364(15) . ?
C20 C21 1.400(17) . ?
C21 C22 1.40(2) . ?
C21 H21 0.9300 . ?
C22 C23 1.37(2) . ?
C22 H22 0.9300 . ?
C23 C24 1.37(2) . ?
C23 H23 0.9300 . ?
C24 C25 1.362(17) . ?
C24 H24 0.9300 . ?
C25 H25 0.9300 . ?
C26 C27 1.364(14) . ?
C26 C31 1.388(16) . ?
C27 C28 1.386(16) . ?
C27 H27 0.9300 . ?
C28 C29 1.33(2) . ?
C28 H28 0.9300 . ?
C29 C30 1.37(2) . ?
C29 H29 0.9300 . ?
C30 C31 1.41(2) . ?
C30 H30 0.9300 . ?
C31 H31 0.9300 . ?
C32 H32A 0.9700 . ?
C32 H32B 0.9700 . ?
N40 C41 1.15(4) . ?
C41 C42 1.15(4) . ?
C42 H42A 0.9600 . ?
C42 H42B 0.9600 . ?
C42 H42C 0.9600 . ?

loop_
_geom_torsion_atom_site_label_1
_geom_torsion_atom_site_label_2
_geom_torsion_atom_site_label_3
_geom_torsion_atom_site_label_4
_geom_torsion
_geom_torsion_site_symmetry_1
_geom_torsion_site_symmetry_2
_geom_torsion_site_symmetry_3
_geom_torsion_site_symmetry_4
_geom_torsion_publ_flag
S4 Pt1 As2 C14 52.8(3) . . . . ?
As3 Pt1 As2 C14 -128.4(3) . . . . ?
S4 Pt1 As2 C8 -73.3(3) . . . . ?
As3 Pt1 As2 C8 105.4(3) . . . . ?
S4 Pt1 As2 C7 171.7(3) . . . . ?
As3 Pt1 As2 C7 -9.6(3) . . . . ?
S5 Pt1 As3 C26 -76.8(3) . . . . ?
As2 Pt1 As3 C26 104.1(3) . . . . ?
S5 Pt1 As3 C20 47.8(4) . . . . ?
As2 Pt1 As3 C20 -131.3(3) . . . . ?
S5 Pt1 As3 C6 166.7(3) . . . . ?
As2 Pt1 As3 C6 -12.4(3) . . . . ?
S5 Pt1 S4 C32 1.8(6) . . . . ?
As2 Pt1 S4 C32 -179.1(6) . . . . ?
S4 Pt1 S5 C32 -1.7(6) . . . . ?
As3 Pt1 S5 C32 179.5(6) . . . . ?
C26 As3 C6 C7 -84.3(7) . . . . ?
C20 As3 C6 C7 165.7(7) . . . . ?
Pt1 As3 C6 C7 39.2(7) . . . . ?
As3 C6 C7 As2 -48.5(8) . . . . ?
C14 As2 C7 C6 168.2(7) . . . . ?
C8 As2 C7 C6 -84.1(7) . . . . ?
Pt1 As2 C7 C6 38.0(7) . . . . ?
C14 As2 C8 C9 -124.2(8) . . . . ?
C7 As2 C8 C9 128.1(8) . . . . ?
Pt1 As2 C8 C9 11.1(8) . . . . ?
C14 As2 C8 C13 55.4(9) . . . . ?
C7 As2 C8 C13 -52.4(9) . . . . ?
Pt1 As2 C8 C13 -169.4(8) . . . . ?
C13 C8 C9 C10 -0.1(16) . . . . ?
As2 C8 C9 C10 179.5(8) . . . . ?
C8 C9 C10 C11 1.2(18) . . . . ?
C9 C10 C11 C12 -1(2) . . . . ?
C10 C11 C12 C13 1(2) . . . . ?
C9 C8 C13 C12 -0.7(17) . . . . ?
As2 C8 C13 C12 179.8(9) . . . . ?
C11 C12 C13 C8 0(2) . . . . ?
C8 As2 C14 C15 102.4(8) . . . . ?
C7 As2 C14 C15 -149.6(8) . . . . ?
Pt1 As2 C14 C15 -28.8(9) . . . . ?
C8 As2 C14 C19 -77.2(9) . . . . ?
C7 As2 C14 C19 30.9(9) . . . . ?
Pt1 As2 C14 C19 151.7(7) . . . . ?
C19 C14 C15 C16 0.4(16) . . . . ?
As2 C14 C15 C16 -179.2(9) . . . . ?
C14 C15 C16 C17 -1.2(18) . . . . ?
C15 C16 C17 C18 1(2) . . . . ?
C16 C17 C18 C19 1(2) . . . . ?
C15 C14 C19 C18 1.2(16) . . . . ?
As2 C14 C19 C18 -179.3(9) . . . . ?
C17 C18 C19 C14 -1.9(19) . . . . ?
C26 As3 C20 C25 7.9(11) . . . . ?
C6 As3 C20 C25 117.5(10) . . . . ?
Pt1 As3 C20 C25 -122.0(9) . . . . ?
C26 As3 C20 C21 -177.2(10) . . . . ?
C6 As3 C20 C21 -67.6(11) . . . . ?
Pt1 As3 C20 C21 52.9(11) . . . . ?
C25 C20 C21 C22 -5(2) . . . . ?
As3 C20 C21 C22 180.0(12) . . . . ?
C20 C21 C22 C23 5(2) . . . . ?
C21 C22 C23 C24 -5(3) . . . . ?
C22 C23 C24 C25 4(3) . . . . ?
C23 C24 C25 C20 -4(2) . . . . ?
C21 C20 C25 C24 4(2) . . . . ?
As3 C20 C25 C24 179.1(11) . . . . ?
C20 As3 C26 C27 -104.1(9) . . . . ?
C6 As3 C26 C27 145.6(8) . . . . ?
Pt1 As3 C26 C27 26.9(9) . . . . ?
C20 As3 C26 C31 75.9(10) . . . . ?
C6 As3 C26 C31 -34.4(10) . . . . ?
Pt1 As3 C26 C31 -153.0(9) . . . . ?
C31 C26 C27 C28 -0.4(17) . . . . ?
As3 C26 C27 C28 179.6(9) . . . . ?
C26 C27 C28 C29 3.0(19) . . . . ?
C27 C28 C29 C30 -2(2) . . . . ?
C28 C29 C30 C31 -1(3) . . . . ?
C27 C26 C31 C30 -2.5(19) . . . . ?
As3 C26 C31 C30 177.5(11) . . . . ?
C29 C30 C31 C26 3(2) . . . . ?
Pt1 S4 C32 S5 -2.1(7) . . . . ?
Pt1 S5 C32 S4 2.1(7) . . . . ?
